data_7134836
loop_
_publ_author_name
'Raza, Mohammad Saim'
'Roshani, K. M.'
'Peddinti, Rama Krishna'

_publ_section_title
;
 (4 + 3) Annulation of Enone-Tethered Indoles with \a-Alkylidene
 Succinimides: Access to Seven-Membered Azepino[3,2,1-hi]Indole Scaffolds
;
_journal_name_full 'Chemical Communications'
_journal_paper_doi 10.1039/D5CC02885J
_journal_year 2025
_chemical_formula_moiety 'C34 H25 Br N2 O3'
_chemical_formula_sum 'C34 H25 Br N2 O3'
_chemical_formula_weight 589.47
_space_group_crystal_system triclinic
_space_group_IT_number 2
_space_group_name_Hall '-P 1'
_space_group_name_H-M_alt 'P -1'
_atom_sites_solution_hydrogens geom
_atom_sites_solution_primary dual
_audit_creation_date 2024-05-29
_audit_creation_method
;
Olex2 1.2-ac3
(compiled 2017.08.10 svn.r3458 for OlexSys, GUI svn.r5381)
;
_audit_update_record
;
2024-05-29 deposited with the CCDC.	2025-07-14 downloaded from the CCDC.
;
_cell_angle_alpha 101.9410(10)
_cell_angle_beta 98.6800(10)
_cell_angle_gamma 112.7340(10)
_cell_formula_units_Z 2
_cell_length_a 10.8312(4)
_cell_length_b 11.1661(4)
_cell_length_c 12.4253(5)
_cell_measurement_reflns_used 9903
_cell_measurement_temperature 100(2)
_cell_measurement_theta_max 24.97
_cell_measurement_theta_min 2.78
_cell_volume 1310.87(9)
_computing_cell_refinement 'SAINT V8.40B (?, 2016)'
_computing_data_reduction 'SAINT V8.40B (?, 2016)'
_computing_molecular_graphics 'Olex2 (Dolomanov et al., 2009)'
_computing_publication_material 'Olex2 (Dolomanov et al., 2009)'
_computing_structure_refinement 'XL (Sheldrick, 2008)'
_computing_structure_solution 'ShelXT (Sheldrick, 2015)'
_diffrn_ambient_temperature 100.0
_diffrn_measured_fraction_theta_full 0.991
_diffrn_measured_fraction_theta_max 0.991
_diffrn_measurement_device_type 'Bruker APEX-II CCD'
_diffrn_measurement_method '\f and \w scans'
_diffrn_radiation_type MoK\a
_diffrn_radiation_wavelength 0.71073
_diffrn_reflns_av_R_equivalents 0.0355
_diffrn_reflns_av_unetI/netI 0.0215
_diffrn_reflns_Laue_measured_fraction_full 0.991
_diffrn_reflns_Laue_measured_fraction_max 0.991
_diffrn_reflns_limit_h_max 12
_diffrn_reflns_limit_h_min -12
_diffrn_reflns_limit_k_max 13
_diffrn_reflns_limit_k_min -13
_diffrn_reflns_limit_l_max 14
_diffrn_reflns_limit_l_min -14
_diffrn_reflns_number 47131
_diffrn_reflns_point_group_measured_fraction_full 0.991
_diffrn_reflns_point_group_measured_fraction_max 0.991
_diffrn_reflns_theta_full 25.064
_diffrn_reflns_theta_max 25.064
_diffrn_reflns_theta_min 2.109
_diffrn_standards_number 0
_exptl_absorpt_coefficient_mu 1.609
_exptl_absorpt_correction_T_max 0.7452
_exptl_absorpt_correction_T_min 0.6822
_exptl_absorpt_correction_type none
_exptl_absorpt_process_details
;
SADABS-2016/2 (Bruker,2016/2) was used for absorption correction.
wR2(int) was 0.0987 before and 0.0478 after correction.
The Ratio of minimum to maximum transmission is 0.9155.
The \l/2 correction factor is Not present.
;
_exptl_crystal_colour colourless
_exptl_crystal_density_diffrn 1.493
_exptl_crystal_description block
_exptl_crystal_F_000 604
_exptl_crystal_size_max 0.175
_exptl_crystal_size_mid 0.119
_exptl_crystal_size_min 0.045
_refine_diff_density_max 0.407
_refine_diff_density_min -0.299
_refine_diff_density_rms 0.057
_refine_ls_extinction_method none
_refine_ls_goodness_of_fit_ref 1.101
_refine_ls_hydrogen_treatment constr
_refine_ls_matrix_type full
_refine_ls_number_parameters 361
_refine_ls_number_reflns 4606
_refine_ls_number_restraints 0
_refine_ls_restrained_S_all 1.101
_refine_ls_R_factor_all 0.0313
_refine_ls_R_factor_gt 0.0279
_refine_ls_shift/su_max 0.000
_refine_ls_shift/su_mean 0.000
_refine_ls_structure_factor_coef Fsqd
_refine_ls_weighting_details 'w=1/[\s^2^(Fo^2^)+(0.0330P)^2^+0.8730P] where P=(Fo^2^+2Fc^2^)/3'
_refine_ls_weighting_scheme calc
_refine_ls_wR_factor_gt 0.0673
_refine_ls_wR_factor_ref 0.0690
_reflns_Friedel_coverage 0.000
_reflns_number_gt 4283
_reflns_number_total 4606
_reflns_threshold_expression 'I > 2\s(I)'
_cod_data_source_file d5cc02885j2.cif
_cod_data_source_block rkp_rr_icsk_0748_0m
_cod_database_code 7134836
_shelx_shelxl_version_number 2019/1
_shelx_space_group_comment
;
The symmetry employed for this shelxl refinement is uniquely defined
by the following loop, which should always be used as a source of
symmetry information in preference to the above space-group names.
They are only intended as comments.
;
_shelx_estimated_absorpt_t_max 0.931
_shelx_estimated_absorpt_t_min 0.766
_olex2_refinement_description
;
1. Fixed Uiso
 At 1.2 times of:
  All C(H) groups, All C(H,H) groups
2.a Ternary CH refined with riding coordinates:
 C00A(H00A), C00B(H00B), C00L(H00L), C00O(H00O)
2.b Secondary CH2 refined with riding coordinates:
 C00K(H00C,H00K)
2.c Aromatic/amide H refined with riding coordinates:
 C008(H008), C00D(H00D), C00E(H00E), C00F(H00F), C00G(H00G), C00H(H00H),
 C00I(H00I), C00J(H00J), C00N(H00N), C00Q(H00Q), C00U(H00U), C00W(H00W),
 C00X(H00X), C00Y(H00Y), C00Z(H00Z), C010(H010), C011(H011), C012(H012),
 C013(H013)
;
_olex2_submission_special_instructions 'No special instructions were received'

loop_
_space_group_symop_operation_xyz
'x, y, z'
'-x, -y, -z'

loop_
_atom_site_label
_atom_site_type_symbol
_atom_site_fract_x
_atom_site_fract_y
_atom_site_fract_z
_atom_site_U_iso_or_equiv
_atom_site_adp_type
_atom_site_occupancy
_atom_site_site_symmetry_order
_atom_site_calc_flag
_atom_site_refinement_flags_posn
_atom_site_refinement_flags_adp
_atom_site_refinement_flags_occupancy
_atom_site_disorder_assembly
_atom_site_disorder_group
Br01 Br 0.96813(2) 0.28115(2) 0.98211(2) 0.01924(8) Uani 1 1 d . . . . .
O002 O 0.76929(13) 0.60585(13) 0.82035(11) 0.0162(3) Uani 1 1 d . . . . .
O003 O 0.32098(13) 0.35001(13) 0.61004(11) 0.0172(3) Uani 1 1 d . . . . .
O004 O 0.36049(14) 0.23780(13) 0.32319(11) 0.0186(3) Uani 1 1 d . . . . .
N005 N 0.53323(16) 0.48993(15) 0.73714(13) 0.0129(3) Uani 1 1 d . . . . .
N006 N 0.79574(16) 0.34476(15) 0.69965(13) 0.0136(3) Uani 1 1 d . . . . .
C007 C 0.4824(2) 0.54033(19) 0.82818(16) 0.0156(4) Uani 1 1 d . . . . .
C008 C 0.3793(2) 0.4480(2) 0.86177(17) 0.0208(4) Uani 1 1 d . . . . .
H008 H 0.345534 0.353515 0.826364 0.025 Uiso 1 1 calc R . . . .
C009 C 0.44683(19) 0.39664(18) 0.63433(16) 0.0130(4) Uani 1 1 d . . . . .
C00A C 0.53265(19) 0.36453(18) 0.55823(16) 0.0123(4) Uani 1 1 d . . . . .
H00A H 0.506297 0.384525 0.485626 0.015 Uiso 1 1 calc R . . . .
C00B C 0.68178(19) 0.47117(18) 0.62050(16) 0.0128(4) Uani 1 1 d . . . . .
H00B H 0.702720 0.544753 0.582394 0.015 Uiso 1 1 calc R . . . .
C00C C 0.29075(19) 0.14862(18) 0.36044(16) 0.0135(4) Uani 1 1 d . . . . .
C00D C 0.4799(2) 0.7230(2) 0.96586(18) 0.0264(5) Uani 1 1 d . . . . .
H00D H 0.514772 0.817448 1.002409 0.032 Uiso 1 1 calc R . . . .
C00E C 0.7995(2) 0.3589(2) 0.30972(18) 0.0205(4) Uani 1 1 d . . . . .
H00E H 0.769752 0.383867 0.245458 0.025 Uiso 1 1 calc R . . . .
C00F C 0.3759(2) 0.6314(2) 0.99888(18) 0.0281(5) Uani 1 1 d . . . . .
H00F H 0.338910 0.662870 1.057323 0.034 Uiso 1 1 calc R . . . .
C00G C 0.0842(2) 0.08327(19) 0.20266(17) 0.0170(4) Uani 1 1 d . . . . .
H00G H 0.142197 0.148802 0.172302 0.020 Uiso 1 1 calc R . . . .
C00H C 0.5341(2) 0.6787(2) 0.87983(17) 0.0192(4) Uani 1 1 d . . . . .
H00H H 0.605186 0.741848 0.856782 0.023 Uiso 1 1 calc R . . . .
C00I C 0.8638(2) 0.2732(2) 0.29934(18) 0.0212(4) Uani 1 1 d . . . . .
H00I H 0.877826 0.238438 0.228024 0.025 Uiso 1 1 calc R . . . .
C00J C 0.6290(2) 0.07336(19) 0.81498(16) 0.0162(4) Uani 1 1 d . . . . .
H00J H 0.656314 0.041402 0.875321 0.019 Uiso 1 1 calc R . . . .
C00K C 0.35056(19) 0.11909(18) 0.46405(16) 0.0132(4) Uani 1 1 d . . . . .
H00C H 0.340153 0.024680 0.440510 0.016 Uiso 1 1 calc R . . . .
H00K H 0.293547 0.122998 0.518734 0.016 Uiso 1 1 calc R . . . .
C00L C 0.80237(19) 0.43129(18) 0.62482(16) 0.0132(4) Uani 1 1 d . . . . .
H00L H 0.888388 0.517311 0.662373 0.016 Uiso 1 1 calc R . . . .
C00M C 0.1398(2) 0.06366(18) 0.30272(16) 0.0149(4) Uani 1 1 d . . . . .
C00N C -0.0858(2) -0.1085(2) 0.29052(19) 0.0232(5) Uani 1 1 d . . . . .
H00N H -0.144038 -0.174346 0.320490 0.028 Uiso 1 1 calc R . . . .
C00O C 0.50290(19) 0.21161(17) 0.52748(15) 0.0124(4) Uani 1 1 d . . . . .
H00O H 0.559732 0.198419 0.473730 0.015 Uiso 1 1 calc R . . . .
C00P C 0.81966(19) 0.37281(18) 0.50870(16) 0.0140(4) Uani 1 1 d . . . . .
C00Q C -0.1399(2) -0.0877(2) 0.19118(19) 0.0232(5) Uani 1 1 d . . . . .
H00Q H -0.235399 -0.138909 0.153302 0.028 Uiso 1 1 calc R . . . .
C00R C 0.67402(19) 0.53233(18) 0.73906(16) 0.0134(4) Uani 1 1 d . . . . .
C00S C 0.7231(2) 0.18610(18) 0.79174(16) 0.0138(4) Uani 1 1 d . . . . .
C00T C 0.54573(19) 0.16671(18) 0.62946(16) 0.0127(4) Uani 1 1 d . . . . .
C00U C 0.0530(2) -0.03345(19) 0.34571(17) 0.0187(4) Uani 1 1 d . . . . .
H00U H 0.089743 -0.048077 0.413608 0.022 Uiso 1 1 calc R . . . .
C00V C 0.8631(2) 0.27945(19) 0.84657(16) 0.0142(4) Uani 1 1 d . . . . .
C00W C 0.7783(2) 0.4087(2) 0.41387(17) 0.0181(4) Uani 1 1 d . . . . .
H00W H 0.734744 0.468260 0.420312 0.022 Uiso 1 1 calc R . . . .
C00X C 0.9075(2) 0.2384(2) 0.39345(19) 0.0230(5) Uani 1 1 d . . . . .
H00X H 0.952799 0.180376 0.386904 0.028 Uiso 1 1 calc R . . . .
C00Y C 0.8858(2) 0.2875(2) 0.49778(18) 0.0199(4) Uani 1 1 d . . . . .
H00Y H 0.916227 0.262807 0.561945 0.024 Uiso 1 1 calc R . . . .
C00Z C 0.3254(2) 0.4934(2) 0.94676(18) 0.0265(5) Uani 1 1 d . . . . .
H00Z H 0.253944 0.430213 0.969465 0.032 Uiso 1 1 calc R . . . .
C010 C 0.90380(19) 0.37359(19) 0.79005(16) 0.0149(4) Uani 1 1 d . . . . .
H010 H 0.992772 0.447740 0.809625 0.018 Uiso 1 1 calc R . . . .
C011 C -0.0546(2) 0.0080(2) 0.14725(18) 0.0205(4) Uani 1 1 d . . . . .
H011 H -0.091606 0.021941 0.079057 0.025 Uiso 1 1 calc R . . . .
C012 C 0.4959(2) 0.01047(19) 0.74778(17) 0.0182(4) Uani 1 1 d . . . . .
H012 H 0.429759 -0.065877 0.762260 0.022 Uiso 1 1 calc R . . . .
C013 C 0.4554(2) 0.05687(19) 0.65786(16) 0.0157(4) Uani 1 1 d . . . . .
H013 H 0.361798 0.011015 0.614242 0.019 Uiso 1 1 calc R . . . .
C014 C 0.68221(19) 0.23083(18) 0.69972(16) 0.0127(4) Uani 1 1 d . . . . .

loop_
_atom_site_aniso_label
_atom_site_aniso_U_11
_atom_site_aniso_U_22
_atom_site_aniso_U_33
_atom_site_aniso_U_23
_atom_site_aniso_U_13
_atom_site_aniso_U_12
Br01 0.01700(12) 0.02274(12) 0.01706(12) 0.00748(9) 0.00073(8) 0.00811(9)
O002 0.0137(7) 0.0154(7) 0.0157(7) 0.0025(6) 0.0013(6) 0.0043(6)
O003 0.0108(7) 0.0158(7) 0.0229(8) 0.0033(6) 0.0029(6) 0.0054(6)
O004 0.0164(7) 0.0176(7) 0.0179(7) 0.0071(6) 0.0038(6) 0.0026(6)
N005 0.0123(8) 0.0117(8) 0.0145(8) 0.0034(6) 0.0050(7) 0.0046(6)
N006 0.0120(8) 0.0127(8) 0.0158(8) 0.0055(7) 0.0031(7) 0.0045(7)
C007 0.0154(10) 0.0199(10) 0.0147(10) 0.0062(8) 0.0043(8) 0.0100(8)
C008 0.0166(10) 0.0232(11) 0.0195(11) 0.0065(9) 0.0040(9) 0.0057(9)
C009 0.0153(10) 0.0091(9) 0.0165(10) 0.0056(8) 0.0037(8) 0.0064(8)
C00A 0.0127(9) 0.0096(9) 0.0145(10) 0.0038(7) 0.0038(8) 0.0043(8)
C00B 0.0116(9) 0.0106(9) 0.0160(10) 0.0047(8) 0.0042(8) 0.0039(8)
C00C 0.0144(10) 0.0120(9) 0.0145(10) 0.0005(8) 0.0049(8) 0.0072(8)
C00D 0.0355(13) 0.0290(12) 0.0189(11) 0.0032(9) 0.0074(10) 0.0201(11)
C00E 0.0175(11) 0.0233(11) 0.0206(11) 0.0086(9) 0.0074(9) 0.0065(9)
C00F 0.0283(12) 0.0470(14) 0.0180(11) 0.0082(10) 0.0100(10) 0.0244(11)
C00G 0.0185(10) 0.0127(9) 0.0182(10) 0.0039(8) 0.0037(8) 0.0059(8)
C00H 0.0210(11) 0.0195(10) 0.0182(11) 0.0056(8) 0.0058(9) 0.0095(9)
C00I 0.0192(11) 0.0166(10) 0.0229(11) 0.0009(9) 0.0107(9) 0.0034(8)
C00J 0.0211(11) 0.0155(9) 0.0155(10) 0.0063(8) 0.0055(8) 0.0102(8)
C00K 0.0133(10) 0.0102(9) 0.0155(10) 0.0026(8) 0.0042(8) 0.0048(8)
C00L 0.0124(9) 0.0112(9) 0.0165(10) 0.0055(8) 0.0042(8) 0.0046(8)
C00M 0.0141(10) 0.0116(9) 0.0187(10) 0.0031(8) 0.0035(8) 0.0063(8)
C00N 0.0172(11) 0.0185(10) 0.0310(12) 0.0111(9) 0.0054(9) 0.0032(9)
C00O 0.0126(9) 0.0096(9) 0.0150(10) 0.0030(8) 0.0044(8) 0.0049(8)
C00P 0.0092(9) 0.0114(9) 0.0193(10) 0.0044(8) 0.0053(8) 0.0018(7)
C00Q 0.0140(10) 0.0187(10) 0.0301(12) 0.0052(9) -0.0022(9) 0.0039(9)
C00R 0.0133(10) 0.0100(9) 0.0189(10) 0.0076(8) 0.0046(8) 0.0052(8)
C00S 0.0153(10) 0.0126(9) 0.0140(10) 0.0006(8) 0.0043(8) 0.0079(8)
C00T 0.0139(10) 0.0111(9) 0.0129(10) 0.0007(7) 0.0035(8) 0.0067(8)
C00U 0.0165(10) 0.0169(10) 0.0216(11) 0.0074(8) 0.0023(8) 0.0063(8)
C00V 0.0156(10) 0.0161(9) 0.0120(10) 0.0033(8) 0.0022(8) 0.0089(8)
C00W 0.0158(10) 0.0204(10) 0.0220(11) 0.0072(9) 0.0080(8) 0.0101(8)
C00X 0.0241(11) 0.0195(10) 0.0307(12) 0.0067(9) 0.0131(10) 0.0129(9)
C00Y 0.0205(11) 0.0177(10) 0.0249(11) 0.0086(9) 0.0087(9) 0.0095(9)
C00Z 0.0159(11) 0.0434(14) 0.0202(11) 0.0132(10) 0.0073(9) 0.0098(10)
C010 0.0099(9) 0.0146(9) 0.0175(10) 0.0019(8) 0.0009(8) 0.0049(8)
C011 0.0210(11) 0.0175(10) 0.0203(11) 0.0041(8) -0.0012(9) 0.0088(9)
C012 0.0192(11) 0.0128(9) 0.0209(11) 0.0059(8) 0.0070(9) 0.0040(8)
C013 0.0142(10) 0.0124(9) 0.0170(10) 0.0022(8) 0.0014(8) 0.0042(8)
C014 0.0138(10) 0.0100(9) 0.0145(10) 0.0021(8) 0.0058(8) 0.0054(8)

loop_
_atom_type_symbol
_atom_type_description
_atom_type_scat_dispersion_real
_atom_type_scat_dispersion_imag
_atom_type_scat_source
C C 0.0033 0.0016 'International Tables Vol C Tables 4.2.6.8 and 6.1.1.4'
H H 0.0000 0.0000 'International Tables Vol C Tables 4.2.6.8 and 6.1.1.4'
Br Br -0.2901 2.4595 'International Tables Vol C Tables 4.2.6.8 and 6.1.1.4'
N N 0.0061 0.0033 'International Tables Vol C Tables 4.2.6.8 and 6.1.1.4'
O O 0.0106 0.0060 'International Tables Vol C Tables 4.2.6.8 and 6.1.1.4'

loop_
_geom_angle_atom_site_label_1
_geom_angle_atom_site_label_2
_geom_angle_atom_site_label_3
_geom_angle
_geom_angle_site_symmetry_1
_geom_angle_site_symmetry_3
_geom_angle_publ_flag
C009 N005 C007 123.06(15) . . ?
C009 N005 C00R 112.22(15) . . ?
C00R N005 C007 124.67(16) . . ?
C010 N006 C00L 123.27(15) . . ?
C010 N006 C014 108.80(15) . . ?
C014 N006 C00L 127.72(16) . . ?
C008 C007 N005 118.53(17) . . ?
C008 C007 C00H 120.82(18) . . ?
C00H C007 N005 120.64(17) . . ?
C00Z C008 C007 120.0(2) . . ?
O003 C009 N005 124.54(17) . . ?
O003 C009 C00A 125.81(17) . . ?
N005 C009 C00A 109.64(16) . . ?
C009 C00A C00B 103.72(15) . . ?
C009 C00A C00O 112.20(14) . . ?
C00B C00A C00O 118.19(15) . . ?
C00L C00B C00A 120.25(15) . . ?
C00R C00B C00A 105.03(15) . . ?
C00R C00B C00L 111.57(15) . . ?
O004 C00C C00K 122.38(17) . . ?
O004 C00C C00M 120.02(17) . . ?
C00M C00C C00K 117.60(16) . . ?
C00F C00D C00H 120.7(2) . . ?
C00I C00E C00W 120.13(19) . . ?
C00D C00F C00Z 120.0(2) . . ?
C011 C00G C00M 120.52(18) . . ?
C007 C00H C00D 118.70(19) . . ?
C00X C00I C00E 119.45(19) . . ?
C012 C00J C00S 117.78(17) . . ?
C00C C00K C00O 117.63(15) . . ?
N006 C00L C00B 110.24(15) . . ?
N006 C00L C00P 113.12(15) . . ?
C00P C00L C00B 114.71(15) . . ?
C00G C00M C00C 118.61(17) . . ?
C00G C00M C00U 118.86(18) . . ?
C00U C00M C00C 122.53(17) . . ?
C00U C00N C00Q 119.89(19) . . ?
C00K C00O C00A 111.68(15) . . ?
C00T C00O C00A 113.80(15) . . ?
C00T C00O C00K 110.43(14) . . ?
C00W C00P C00L 121.56(17) . . ?
C00W C00P C00Y 118.47(18) . . ?
C00Y C00P C00L 119.86(17) . . ?
C011 C00Q C00N 120.00(19) . . ?
O002 C00R N005 125.19(18) . . ?
O002 C00R C00B 127.27(17) . . ?
N005 C00R C00B 107.52(15) . . ?
C00J C00S C00V 133.12(18) . . ?
C00J C00S C014 120.65(17) . . ?
C014 C00S C00V 106.17(16) . . ?
C013 C00T C00O 122.97(16) . . ?
C013 C00T C014 114.79(17) . . ?
C014 C00T C00O 122.19(16) . . ?
C00N C00U C00M 120.68(19) . . ?
C00S C00V Br01 125.62(14) . . ?
C010 C00V Br01 125.65(15) . . ?
C010 C00V C00S 108.51(16) . . ?
C00P C00W C00E 121.01(18) . . ?
C00I C00X C00Y 120.56(19) . . ?
C00X C00Y C00P 120.36(19) . . ?
C008 C00Z C00F 119.8(2) . . ?
C00V C010 N006 109.17(16) . . ?
C00G C011 C00Q 120.06(19) . . ?
C00J C012 C013 121.23(18) . . ?
C00T C013 C012 123.33(18) . . ?
N006 C014 C00S 107.33(16) . . ?
N006 C014 C00T 130.42(17) . . ?
C00T C014 C00S 122.19(17) . . ?

loop_
_geom_bond_atom_site_label_1
_geom_bond_atom_site_label_2
_geom_bond_distance
_geom_bond_site_symmetry_2
_geom_bond_publ_flag
Br01 C00V 1.8770(18) . ?
O002 C00R 1.203(2) . ?
O003 C009 1.218(2) . ?
O004 C00C 1.221(2) . ?
N005 C007 1.436(2) . ?
N005 C009 1.388(2) . ?
N005 C00R 1.406(2) . ?
N006 C00L 1.463(2) . ?
N006 C010 1.378(2) . ?
N006 C014 1.386(2) . ?
C007 C008 1.383(3) . ?
C007 C00H 1.387(3) . ?
C008 C00Z 1.380(3) . ?
C009 C00A 1.506(3) . ?
C00A C00B 1.543(3) . ?
C00A C00O 1.560(2) . ?
C00B C00L 1.532(3) . ?
C00B C00R 1.520(3) . ?
C00C C00K 1.508(3) . ?
C00C C00M 1.501(3) . ?
C00D C00F 1.381(3) . ?
C00D C00H 1.388(3) . ?
C00E C00I 1.382(3) . ?
C00E C00W 1.388(3) . ?
C00F C00Z 1.386(3) . ?
C00G C00M 1.395(3) . ?
C00G C011 1.383(3) . ?
C00I C00X 1.380(3) . ?
C00J C00S 1.398(3) . ?
C00J C012 1.371(3) . ?
C00K C00O 1.538(3) . ?
C00L C00P 1.526(3) . ?
C00M C00U 1.396(3) . ?
C00N C00Q 1.389(3) . ?
C00N C00U 1.382(3) . ?
C00O C00T 1.529(2) . ?
C00P C00W 1.387(3) . ?
C00P C00Y 1.393(3) . ?
C00Q C011 1.387(3) . ?
C00S C00V 1.422(3) . ?
C00S C014 1.417(3) . ?
C00T C013 1.393(3) . ?
C00T C014 1.412(3) . ?
C00V C010 1.354(3) . ?
C00X C00Y 1.391(3) . ?
C012 C013 1.406(3) . ?
